data_4122786
loop_
_publ_author_name
'Timpa, Samuel D.'
'Pell, Christopher J.'
'Ozerov, Oleg V.'

_publ_section_title
;
 A Well-Defined (POCOP)Rh Catalyst for the Coupling of Aryl Halides with
 Thiols.
;
_journal_issue 42
_journal_name_full 'Journal of the American Chemical Society'
_journal_page_first 14772
_journal_page_last 14779
_journal_paper_doi 10.1021/ja505576g
_journal_volume 136
_journal_year 2014
_chemical_formula_moiety 'C30 H41 O2 P2 Rh S'
_chemical_formula_sum 'C30 H41 O2 P2 Rh S'
_chemical_formula_weight 630.54
_chemical_name_common (POCOP)Rh(SPh2)
_chemical_name_systematic
; 
 ? 
;
_space_group_IT_number 14
_symmetry_cell_setting monoclinic
_symmetry_space_group_name_Hall '-P 2yn'
_symmetry_space_group_name_H-M 'P 1 21/n 1'
_atom_sites_solution_hydrogens geom
_atom_sites_solution_primary direct
_atom_sites_solution_secondary difmap
_audit_creation_method SHELXL-97
_cell_angle_alpha 90.00
_cell_angle_beta 100.230(2)
_cell_angle_gamma 90.00
_cell_formula_units_Z 4
_cell_length_a 11.742(2)
_cell_length_b 21.333(4)
_cell_length_c 12.042(2)
_cell_measurement_temperature 110(2)
_cell_volume 2968.5(9)
_computing_cell_refinement 'Bruker SMART'
_computing_data_collection 'Bruker SMART'
_computing_data_reduction 'Bruker SAINT'
_computing_molecular_graphics 'Bruker SHELXTL'
_computing_publication_material 'Bruker SHELXTL'
_computing_structure_refinement 'SHELXL-97 (Sheldrick, 2008)'
_computing_structure_solution 'SHELXS-97 (Sheldrick, 2008)'
_diffrn_ambient_temperature 110(2)
_diffrn_measured_fraction_theta_full 0.995
_diffrn_measured_fraction_theta_max 0.995
_diffrn_measurement_device_type 'CCD area detector'
_diffrn_measurement_method 'phi and omega scans'
_diffrn_radiation_monochromator graphite
_diffrn_radiation_source 'fine-focus sealed tube'
_diffrn_radiation_type MoK\a
_diffrn_radiation_wavelength 0.71073
_diffrn_reflns_av_R_equivalents 0.1700
_diffrn_reflns_av_sigmaI/netI 0.0855
_diffrn_reflns_limit_h_max 15
_diffrn_reflns_limit_h_min -15
_diffrn_reflns_limit_k_max 27
_diffrn_reflns_limit_k_min -27
_diffrn_reflns_limit_l_max 15
_diffrn_reflns_limit_l_min -15
_diffrn_reflns_number 33690
_diffrn_reflns_theta_full 27.60
_diffrn_reflns_theta_max 27.60
_diffrn_reflns_theta_min 2.00
_exptl_absorpt_coefficient_mu 0.778
_exptl_absorpt_correction_T_max 0.9193
_exptl_absorpt_correction_T_min 0.6741
_exptl_absorpt_correction_type multi-scan
_exptl_absorpt_process_details SADABS
_exptl_crystal_colour purple
_exptl_crystal_density_diffrn 1.411
_exptl_crystal_density_method 'not measured'
_exptl_crystal_description rhombus
_exptl_crystal_F_000 1312
_exptl_crystal_size_max 0.55
_exptl_crystal_size_mid 0.50
_exptl_crystal_size_min 0.11
_refine_diff_density_max 0.804
_refine_diff_density_min -0.977
_refine_diff_density_rms 0.085
_refine_ls_extinction_method none
_refine_ls_goodness_of_fit_ref 0.963
_refine_ls_hydrogen_treatment mixed
_refine_ls_matrix_type full
_refine_ls_number_parameters 333
_refine_ls_number_reflns 6858
_refine_ls_number_restraints 0
_refine_ls_restrained_S_all 0.963
_refine_ls_R_factor_all 0.0385
_refine_ls_R_factor_gt 0.0320
_refine_ls_shift/su_max 0.001
_refine_ls_shift/su_mean 0.000
_refine_ls_structure_factor_coef Fsqd
_refine_ls_weighting_details 'calc w=1/[\s^2^(Fo^2^)+(0.0098P)^2^+0.0000P] where P=(Fo^2^+2Fc^2^)/3'
_refine_ls_weighting_scheme calc
_refine_ls_wR_factor_gt 0.0865
_refine_ls_wR_factor_ref 0.0897
_reflns_number_gt 5885
_reflns_number_total 6858
_reflns_threshold_expression >2sigma(I)
_cod_data_source_file ja505576g_si_002.cif
_cod_data_source_block 8
_cod_depositor_comments
;
The following automatic conversions were performed:

'_symmetry_cell_setting' value 'Monoclinic' changed to 'monoclinic'
according to
/usr/data/users/saulius/automatic-downloads/rss-feeds/ACS/lib/dictionaries/cif_core.dic
dictionary named 'cif_core.dic' version 2.4.2 from 2011-04-26.

Automatic conversion script
Id: cif_fix_values 2827 2014-09-09 07:05:25Z andrius 

 Adding full bibliography for 4122784--4122787.cif.
;
_cod_original_cell_volume 2968.6(10)
_cod_original_sg_symbol_H-M 'P 21/n'
_cod_database_code 4122786

loop_
_symmetry_equiv_pos_as_xyz
'x, y, z'
'-x+1/2, y+1/2, -z+1/2'
'-x, -y, -z'
'x-1/2, -y-1/2, z-1/2'

loop_
_atom_site_label
_atom_site_type_symbol
_atom_site_fract_x
_atom_site_fract_y
_atom_site_fract_z
_atom_site_U_iso_or_equiv
_atom_site_adp_type
_atom_site_occupancy
_atom_site_symmetry_multiplicity
_atom_site_calc_flag
_atom_site_refinement_flags
Rh1 Rh 0.140395(14) 0.103760(8) 0.256324(12) 0.01485(7) Uani 1 1 d .
P2 P 0.25843(5) 0.05744(3) 0.15192(4) 0.01628(12) Uani 1 1 d .
P1 P 0.01861(5) 0.17750(3) 0.30534(4) 0.01780(13) Uani 1 1 d .
S2 S 0.13927(5) 0.03863(3) 0.41110(4) 0.01780(12) Uani 1 1 d .
O1 O -0.01826(13) 0.22319(8) 0.19249(12) 0.0226(3) Uani 1 1 d .
O2 O 0.22539(14) 0.08711(8) 0.02223(12) 0.0225(3) Uani 1 1 d .
C13 C 0.10395(18) 0.15322(10) 0.11201(16) 0.0162(4) Uani 1 1 d .
C14 C 0.02696(18) 0.20388(10) 0.09907(17) 0.0183(4) Uani 1 1 d .
C25 C 0.0631(2) 0.23926(11) 0.41113(19) 0.0257(5) Uani 1 1 d .
H25 H 0.0047 0.2737 0.3969 0.031 Uiso 1 1 calc R
C27 C 0.0663(2) 0.21553(14) 0.53143(19) 0.0358(6) Uani 1 1 d .
H27A H 0.1214 0.1808 0.5468 0.054 Uiso 1 1 calc R
H27B H -0.0109 0.2010 0.5397 0.054 Uiso 1 1 calc R
H27C H 0.0905 0.2496 0.5850 0.054 Uiso 1 1 calc R
C26 C 0.1797(3) 0.26609(14) 0.3950(2) 0.0420(7) Uani 1 1 d .
H26A H 0.2047 0.2980 0.4527 0.063 Uiso 1 1 calc R
H26B H 0.1718 0.2851 0.3199 0.063 Uiso 1 1 calc R
H26C H 0.2372 0.2324 0.4020 0.063 Uiso 1 1 calc R
C28 C -0.1266(2) 0.15398(11) 0.32667(19) 0.0231(5) Uani 1 1 d .
H28 H -0.1176 0.1278 0.3966 0.028 Uiso 1 1 calc R
C30 C -0.1800(2) 0.11269(13) 0.2267(2) 0.0334(6) Uani 1 1 d .
H30A H -0.2535 0.0954 0.2406 0.050 Uiso 1 1 calc R
H30B H -0.1269 0.0784 0.2181 0.050 Uiso 1 1 calc R
H30C H -0.1939 0.1379 0.1577 0.050 Uiso 1 1 calc R
C29 C -0.2075(2) 0.20830(14) 0.3403(2) 0.0350(6) Uani 1 1 d .
H29A H -0.2122 0.2367 0.2758 0.053 Uiso 1 1 calc R
H29B H -0.1775 0.2311 0.4100 0.053 Uiso 1 1 calc R
H29C H -0.2847 0.1919 0.3439 0.053 Uiso 1 1 calc R
C15 C -0.00528(19) 0.23608(10) -0.00121(18) 0.0209(5) Uani 1 1 d .
H15 H -0.0584 0.2700 -0.0063 0.025 Uiso 1 1 calc R
C16 C 0.0413(2) 0.21794(11) -0.09397(18) 0.0230(5) Uani 1 1 d .
H16 H 0.0199 0.2397 -0.1634 0.028 Uiso 1 1 calc R
C17 C 0.1186(2) 0.16839(11) -0.08706(17) 0.0226(5) Uani 1 1 d .
H17 H 0.1509 0.1561 -0.1507 0.027 Uiso 1 1 calc R
C18 C 0.14760(18) 0.13727(10) 0.01478(17) 0.0184(4) Uani 1 1 d .
C22 C 0.25906(19) -0.02665(11) 0.11692(17) 0.0201(5) Uani 1 1 d .
H22 H 0.2786 -0.0501 0.1897 0.024 Uiso 1 1 calc R
C23 C 0.1367(2) -0.04643(12) 0.0611(2) 0.0287(5) Uani 1 1 d .
H23A H 0.1172 -0.0268 -0.0135 0.043 Uiso 1 1 calc R
H23B H 0.0812 -0.0330 0.1081 0.043 Uiso 1 1 calc R
H23C H 0.1336 -0.0921 0.0529 0.043 Uiso 1 1 calc R
C24 C 0.3489(2) -0.04535(12) 0.04381(19) 0.0288(5) Uani 1 1 d .
H24A H 0.3381 -0.0895 0.0219 0.043 Uiso 1 1 calc R
H24B H 0.4271 -0.0393 0.0871 0.043 Uiso 1 1 calc R
H24C H 0.3387 -0.0191 -0.0240 0.043 Uiso 1 1 calc R
C19 C 0.41253(19) 0.07928(12) 0.18505(18) 0.0230(5) Uani 1 1 d .
H19 H 0.4499 0.0656 0.1206 0.028 Uiso 1 1 calc R
C21 C 0.4730(2) 0.04549(14) 0.2910(2) 0.0337(6) Uani 1 1 d .
H21A H 0.5548 0.0574 0.3068 0.051 Uiso 1 1 calc R
H21B H 0.4665 0.0001 0.2793 0.051 Uiso 1 1 calc R
H21C H 0.4363 0.0572 0.3551 0.051 Uiso 1 1 calc R
C20 C 0.4251(2) 0.15041(13) 0.1960(3) 0.0415(7) Uani 1 1 d .
H20A H 0.3880 0.1650 0.2580 0.062 Uiso 1 1 calc R
H20B H 0.3879 0.1703 0.1255 0.062 Uiso 1 1 calc R
H20C H 0.5073 0.1615 0.2116 0.062 Uiso 1 1 calc R
C7 C 0.22122(19) 0.06228(10) 0.54385(17) 0.0184(4) Uani 1 1 d .
C8 C 0.3102(2) 0.10548(10) 0.55163(19) 0.0237(5) Uani 1 1 d .
H8 H 0.3317 0.1219 0.4850 0.028 Uiso 1 1 calc R
C9 C 0.3682(2) 0.12498(12) 0.6568(2) 0.0310(6) Uani 1 1 d .
H9 H 0.4289 0.1549 0.6621 0.037 Uiso 1 1 calc R
C10 C 0.3373(2) 0.10069(12) 0.7537(2) 0.0316(6) Uani 1 1 d .
H10 H 0.3768 0.1140 0.8256 0.038 Uiso 1 1 calc R
C11 C 0.2487(2) 0.05691(12) 0.74620(19) 0.0298(6) Uani 1 1 d .
H11 H 0.2283 0.0400 0.8130 0.036 Uiso 1 1 calc R
C12 C 0.1898(2) 0.03785(11) 0.64158(17) 0.0237(5) Uani 1 1 d .
H12 H 0.1285 0.0083 0.6364 0.028 Uiso 1 1 calc R
C1 C 0.19488(19) -0.03935(11) 0.40249(17) 0.0188(4) Uani 1 1 d .
C2 C 0.3051(2) -0.05697(11) 0.45590(18) 0.0242(5) Uani 1 1 d .
H2 H 0.3552 -0.0272 0.4981 0.029 Uiso 1 1 calc R
C3 C 0.3411(2) -0.11814(13) 0.4471(2) 0.0308(6) Uani 1 1 d .
H3 H 0.4158 -0.1305 0.4848 0.037 Uiso 1 1 calc R
C4 C 0.2695(2) -0.16186(12) 0.3837(2) 0.0316(6) Uani 1 1 d .
H4 H 0.2946 -0.2039 0.3785 0.038 Uiso 1 1 calc R
C5 C 0.1613(2) -0.14340(12) 0.3285(2) 0.0304(6) Uani 1 1 d .
H5 H 0.1128 -0.1726 0.2828 0.036 Uiso 1 1 calc R
C6 C 0.1230(2) -0.08230(12) 0.33937(18) 0.0235(5) Uani 1 1 d .
H6 H 0.0475 -0.0702 0.3034 0.028 Uiso 1 1 calc R

loop_
_atom_site_aniso_label
_atom_site_aniso_U_11
_atom_site_aniso_U_22
_atom_site_aniso_U_33
_atom_site_aniso_U_23
_atom_site_aniso_U_13
_atom_site_aniso_U_12
Rh1 0.01715(10) 0.01430(11) 0.01377(10) 0.00064(6) 0.00462(6) 0.00336(6)
P2 0.0180(3) 0.0164(3) 0.0152(3) 0.0002(2) 0.0048(2) 0.0026(2)
P1 0.0196(3) 0.0161(3) 0.0189(3) -0.0001(2) 0.0067(2) 0.0036(2)
S2 0.0204(3) 0.0175(3) 0.0162(2) 0.0016(2) 0.0050(2) 0.0029(2)
O1 0.0265(9) 0.0183(8) 0.0251(8) 0.0034(6) 0.0106(6) 0.0080(7)
O2 0.0286(9) 0.0239(9) 0.0167(7) 0.0020(6) 0.0086(6) 0.0091(7)
C13 0.0185(10) 0.0140(11) 0.0158(9) 0.0012(8) 0.0023(8) -0.0001(8)
C14 0.0184(11) 0.0157(11) 0.0215(10) -0.0002(8) 0.0056(8) -0.0033(8)
C25 0.0275(12) 0.0189(12) 0.0312(12) -0.0061(10) 0.0063(10) 0.0067(10)
C27 0.0443(16) 0.0379(16) 0.0259(13) -0.0094(11) 0.0081(11) 0.0062(13)
C26 0.0391(16) 0.0314(16) 0.0556(17) -0.0121(13) 0.0086(13) -0.0106(13)
C28 0.0212(11) 0.0230(13) 0.0260(11) 0.0020(10) 0.0069(9) 0.0024(9)
C30 0.0289(14) 0.0331(16) 0.0384(14) -0.0007(11) 0.0068(11) -0.0063(12)
C29 0.0236(13) 0.0406(17) 0.0433(15) -0.0004(12) 0.0123(11) 0.0087(12)
C15 0.0188(11) 0.0147(11) 0.0277(11) 0.0027(9) 0.0003(9) 0.0013(9)
C16 0.0270(12) 0.0195(12) 0.0208(11) 0.0061(9) -0.0003(9) -0.0038(10)
C17 0.0289(12) 0.0241(13) 0.0159(10) 0.0016(9) 0.0069(9) -0.0017(10)
C18 0.0166(10) 0.0162(11) 0.0227(10) 0.0012(8) 0.0038(8) -0.0004(8)
C22 0.0240(12) 0.0168(12) 0.0200(10) -0.0014(8) 0.0050(9) 0.0054(9)
C23 0.0275(13) 0.0269(14) 0.0307(12) -0.0061(10) 0.0030(10) -0.0033(10)
C24 0.0317(13) 0.0274(14) 0.0296(12) -0.0087(10) 0.0117(10) 0.0060(11)
C19 0.0205(11) 0.0256(13) 0.0244(11) -0.0036(10) 0.0080(9) -0.0019(10)
C21 0.0199(12) 0.0464(17) 0.0332(13) -0.0043(12) 0.0003(10) 0.0013(11)
C20 0.0348(15) 0.0306(16) 0.0599(18) -0.0046(14) 0.0100(14) -0.0122(12)
C7 0.0231(11) 0.0153(11) 0.0174(10) 0.0001(8) 0.0058(8) 0.0049(9)
C8 0.0289(13) 0.0209(13) 0.0229(11) 0.0012(9) 0.0087(10) 0.0002(9)
C9 0.0326(14) 0.0243(14) 0.0349(13) -0.0054(11) 0.0028(11) -0.0022(11)
C10 0.0385(15) 0.0307(16) 0.0238(12) -0.0063(10) 0.0007(11) 0.0064(11)
C11 0.0451(16) 0.0268(14) 0.0194(11) 0.0004(10) 0.0112(10) 0.0062(11)
C12 0.0306(13) 0.0208(12) 0.0214(11) 0.0018(9) 0.0098(9) 0.0018(10)
C1 0.0225(11) 0.0190(12) 0.0164(10) 0.0021(8) 0.0075(8) 0.0029(9)
C2 0.0240(12) 0.0230(13) 0.0246(11) -0.0024(9) 0.0013(9) 0.0030(10)
C3 0.0299(14) 0.0283(14) 0.0332(13) -0.0013(11) 0.0029(10) 0.0112(11)
C4 0.0411(15) 0.0202(13) 0.0343(13) -0.0048(10) 0.0089(11) 0.0082(11)
C5 0.0354(14) 0.0249(13) 0.0306(13) -0.0063(10) 0.0053(11) -0.0056(11)
C6 0.0206(11) 0.0252(13) 0.0245(11) 0.0011(10) 0.0038(9) 0.0000(10)

loop_
_atom_type_symbol
_atom_type_description
_atom_type_scat_dispersion_real
_atom_type_scat_dispersion_imag
_atom_type_scat_source
C C 0.0033 0.0016 'International Tables Vol C Tables 4.2.6.8 and 6.1.1.4'
H H 0.0000 0.0000 'International Tables Vol C Tables 4.2.6.8 and 6.1.1.4'
O O 0.0106 0.0060 'International Tables Vol C Tables 4.2.6.8 and 6.1.1.4'
P P 0.1023 0.0942 'International Tables Vol C Tables 4.2.6.8 and 6.1.1.4'
S S 0.1246 0.1234 'International Tables Vol C Tables 4.2.6.8 and 6.1.1.4'
Rh Rh -1.1178 0.9187 'International Tables Vol C Tables 4.2.6.8 and 6.1.1.4'

loop_
_geom_angle_atom_site_label_1
_geom_angle_atom_site_label_2
_geom_angle_atom_site_label_3
_geom_angle
C13 Rh1 P2 78.81(6)
C13 Rh1 P1 79.30(6)
P2 Rh1 P1 157.54(2)
C13 Rh1 S2 166.90(6)
P2 Rh1 S2 106.03(2)
P1 Rh1 S2 96.42(2)
O2 P2 C19 99.39(10)
O2 P2 C22 99.50(9)
C19 P2 C22 104.59(11)
O2 P2 Rh1 106.98(6)
C19 P2 Rh1 116.44(8)
C22 P2 Rh1 125.53(7)
O1 P1 C28 99.24(9)
O1 P1 C25 98.42(10)
C28 P1 C25 104.76(11)
O1 P1 Rh1 106.10(6)
C28 P1 Rh1 119.28(8)
C25 P1 Rh1 124.05(8)
C7 S2 C1 99.77(10)
C7 S2 Rh1 118.01(8)
C1 S2 Rh1 116.92(7)
C14 O1 P1 113.94(13)
C18 O2 P2 113.03(13)
C14 C13 C18 114.79(18)
C14 C13 Rh1 122.33(15)
C18 C13 Rh1 122.76(16)
C15 C14 O1 118.38(19)
C15 C14 C13 123.5(2)
O1 C14 C13 118.10(18)
C26 C25 C27 111.9(2)
C26 C25 P1 109.30(16)
C27 C25 P1 112.00(18)
C26 C25 H25 107.8
C27 C25 H25 107.8
P1 C25 H25 107.8
C25 C27 H27A 109.5
C25 C27 H27B 109.5
H27A C27 H27B 109.5
C25 C27 H27C 109.5
H27A C27 H27C 109.5
H27B C27 H27C 109.5
C25 C26 H26A 109.5
C25 C26 H26B 109.5
H26A C26 H26B 109.5
C25 C26 H26C 109.5
H26A C26 H26C 109.5
H26B C26 H26C 109.5
C29 C28 C30 110.2(2)
C29 C28 P1 114.73(18)
C30 C28 P1 107.93(16)
C29 C28 H28 107.9
C30 C28 H28 107.9
P1 C28 H28 107.9
C28 C30 H30A 109.5
C28 C30 H30B 109.5
H30A C30 H30B 109.5
C28 C30 H30C 109.5
H30A C30 H30C 109.5
H30B C30 H30C 109.5
C28 C29 H29A 109.5
C28 C29 H29B 109.5
H29A C29 H29B 109.5
C28 C29 H29C 109.5
H29A C29 H29C 109.5
H29B C29 H29C 109.5
C14 C15 C16 118.7(2)
C14 C15 H15 120.7
C16 C15 H15 120.7
C15 C16 C17 120.9(2)
C15 C16 H16 119.6
C17 C16 H16 119.6
C18 C17 C16 118.3(2)
C18 C17 H17 120.8
C16 C17 H17 120.8
C17 C18 O2 118.61(19)
C17 C18 C13 123.8(2)
O2 C18 C13 117.62(18)
C23 C22 C24 111.17(19)
C23 C22 P2 109.07(16)
C24 C22 P2 114.42(17)
C23 C22 H22 107.3
C24 C22 H22 107.3
P2 C22 H22 107.3
C22 C23 H23A 109.5
C22 C23 H23B 109.5
H23A C23 H23B 109.5
C22 C23 H23C 109.5
H23A C23 H23C 109.5
H23B C23 H23C 109.5
C22 C24 H24A 109.5
C22 C24 H24B 109.5
H24A C24 H24B 109.5
C22 C24 H24C 109.5
H24A C24 H24C 109.5
H24B C24 H24C 109.5
C21 C19 C20 111.9(2)
C21 C19 P2 110.76(16)
C20 C19 P2 110.22(17)
C21 C19 H19 107.9
C20 C19 H19 107.9
P2 C19 H19 107.9
C19 C21 H21A 109.5
C19 C21 H21B 109.5
H21A C21 H21B 109.5
C19 C21 H21C 109.5
H21A C21 H21C 109.5
H21B C21 H21C 109.5
C19 C20 H20A 109.5
C19 C20 H20B 109.5
H20A C20 H20B 109.5
C19 C20 H20C 109.5
H20A C20 H20C 109.5
H20B C20 H20C 109.5
C8 C7 C12 120.1(2)
C8 C7 S2 121.94(16)
C12 C7 S2 117.94(17)
C7 C8 C9 120.2(2)
C7 C8 H8 119.9
C9 C8 H8 119.9
C10 C9 C8 119.8(2)
C10 C9 H9 120.1
C8 C9 H9 120.1
C9 C10 C11 120.2(2)
C9 C10 H10 119.9
C11 C10 H10 119.9
C12 C11 C10 120.2(2)
C12 C11 H11 119.9
C10 C11 H11 119.9
C11 C12 C7 119.6(2)
C11 C12 H12 120.2
C7 C12 H12 120.2
C6 C1 C2 120.2(2)
C6 C1 S2 116.98(17)
C2 C1 S2 122.78(18)
C3 C2 C1 119.5(2)
C3 C2 H2 120.3
C1 C2 H2 120.3
C2 C3 C4 120.8(2)
C2 C3 H3 119.6
C4 C3 H3 119.6
C5 C4 C3 119.2(2)
C5 C4 H4 120.4
C3 C4 H4 120.4
C4 C5 C6 120.4(2)
C4 C5 H5 119.8
C6 C5 H5 119.8
C1 C6 C5 119.8(2)
C1 C6 H6 120.1
C5 C6 H6 120.1

loop_
_geom_bond_atom_site_label_1
_geom_bond_atom_site_label_2
_geom_bond_distance
Rh1 C13 2.013(2)
Rh1 P2 2.2576(6)
Rh1 P1 2.2734(6)
Rh1 S2 2.3267(6)
P2 O2 1.6658(15)
P2 C19 1.842(2)
P2 C22 1.843(2)
P1 O1 1.6659(16)
P1 C28 1.838(2)
P1 C25 1.843(2)
S2 C7 1.786(2)
S2 C1 1.797(2)
O1 C14 1.389(2)
O2 C18 1.400(3)
C13 C14 1.400(3)
C13 C18 1.401(3)
C14 C15 1.382(3)
C25 C26 1.527(4)
C25 C27 1.529(3)
C25 H25 1.0000
C27 H27A 0.9800
C27 H27B 0.9800
C27 H27C 0.9800
C26 H26A 0.9800
C26 H26B 0.9800
C26 H26C 0.9800
C28 C29 1.526(3)
C28 C30 1.533(3)
C28 H28 1.0000
C30 H30A 0.9800
C30 H30B 0.9800
C30 H30C 0.9800
C29 H29A 0.9800
C29 H29B 0.9800
C29 H29C 0.9800
C15 C16 1.383(3)
C15 H15 0.9500
C16 C17 1.387(3)
C16 H16 0.9500
C17 C18 1.383(3)
C17 H17 0.9500
C22 C23 1.533(3)
C22 C24 1.542(3)
C22 H22 1.0000
C23 H23A 0.9800
C23 H23B 0.9800
C23 H23C 0.9800
C24 H24A 0.9800
C24 H24B 0.9800
C24 H24C 0.9800
C19 C21 1.527(3)
C19 C20 1.528(4)
C19 H19 1.0000
C21 H21A 0.9800
C21 H21B 0.9800
C21 H21C 0.9800
C20 H20A 0.9800
C20 H20B 0.9800
C20 H20C 0.9800
C7 C8 1.384(3)
C7 C12 1.395(3)
C8 C9 1.391(3)
C8 H8 0.9500
C9 C10 1.382(4)
C9 H9 0.9500
C10 C11 1.389(4)
C10 H10 0.9500
C11 C12 1.386(3)
C11 H11 0.9500
C12 H12 0.9500
C1 C6 1.379(3)
C1 C2 1.390(3)
C2 C3 1.382(3)
C2 H2 0.9500
C3 C4 1.390(4)
C3 H3 0.9500
C4 C5 1.383(4)
C4 H4 0.9500
C5 C6 1.393(3)
C5 H5 0.9500
C6 H6 0.9500

loop_
_geom_torsion_atom_site_label_1
_geom_torsion_atom_site_label_2
_geom_torsion_atom_site_label_3
_geom_torsion_atom_site_label_4
_geom_torsion
C13 Rh1 P2 O2 -7.48(9)
P1 Rh1 P2 O2 -20.65(10)
S2 Rh1 P2 O2 160.00(7)
C13 Rh1 P2 C19 102.54(11)
P1 Rh1 P2 C19 89.37(10)
S2 Rh1 P2 C19 -89.98(9)
C13 Rh1 P2 C22 -122.96(11)
P1 Rh1 P2 C22 -136.13(10)
S2 Rh1 P2 C22 44.52(9)
C13 Rh1 P1 O1 -0.63(9)
P2 Rh1 P1 O1 12.52(9)
S2 Rh1 P1 O1 -168.11(6)
C13 Rh1 P1 C28 110.08(10)
P2 Rh1 P1 C28 123.23(10)
S2 Rh1 P1 C28 -57.40(9)
C13 Rh1 P1 C25 -112.90(11)
P2 Rh1 P1 C25 -99.75(11)
S2 Rh1 P1 C25 79.62(10)
C13 Rh1 S2 C7 -145.8(3)
P2 Rh1 S2 C7 104.05(8)
P1 Rh1 S2 C7 -75.70(8)
C13 Rh1 S2 C1 95.1(3)
P2 Rh1 S2 C1 -15.00(9)
P1 Rh1 S2 C1 165.25(9)
C28 P1 O1 C14 -120.98(16)
C25 P1 O1 C14 132.46(15)
Rh1 P1 O1 C14 3.27(15)
C19 P2 O2 C18 -113.46(16)
C22 P2 O2 C18 139.88(16)
Rh1 P2 O2 C18 8.03(16)
P2 Rh1 C13 C14 -177.11(19)
P1 Rh1 C13 C14 -2.19(17)
S2 Rh1 C13 C14 69.8(4)
P2 Rh1 C13 C18 7.10(17)
P1 Rh1 C13 C18 -177.98(19)
S2 Rh1 C13 C18 -106.0(3)
P1 O1 C14 C15 175.47(16)
P1 O1 C14 C13 -5.3(3)
C18 C13 C14 C15 0.4(3)
Rh1 C13 C14 C15 -175.71(16)
C18 C13 C14 O1 -178.80(18)
Rh1 C13 C14 O1 5.1(3)
O1 P1 C25 C26 -73.66(19)
C28 P1 C25 C26 -175.60(18)
Rh1 P1 C25 C26 42.3(2)
O1 P1 C25 C27 161.74(17)
C28 P1 C25 C27 59.8(2)
Rh1 P1 C25 C27 -82.26(18)
O1 P1 C28 C29 -56.08(18)
C25 P1 C28 C29 45.2(2)
Rh1 P1 C28 C29 -170.50(14)
O1 P1 C28 C30 67.16(18)
C25 P1 C28 C30 168.48(17)
Rh1 P1 C28 C30 -47.26(19)
O1 C14 C15 C16 178.67(19)
C13 C14 C15 C16 -0.5(3)
C14 C15 C16 C17 0.1(3)
C15 C16 C17 C18 0.4(3)
C16 C17 C18 O2 179.8(2)
C16 C17 C18 C13 -0.5(3)
P2 O2 C18 C17 176.21(16)
P2 O2 C18 C13 -3.5(3)
C14 C13 C18 C17 0.2(3)
Rh1 C13 C18 C17 176.24(17)
C14 C13 C18 O2 179.80(19)
Rh1 C13 C18 O2 -4.1(3)
O2 P2 C22 C23 -64.27(16)
C19 P2 C22 C23 -166.66(15)
Rh1 P2 C22 C23 54.64(18)
O2 P2 C22 C24 60.94(17)
C19 P2 C22 C24 -41.45(18)
Rh1 P2 C22 C24 179.85(13)
O2 P2 C19 C21 -167.79(16)
C22 P2 C19 C21 -65.32(19)
Rh1 P2 C19 C21 77.82(18)
O2 P2 C19 C20 67.81(17)
C22 P2 C19 C20 170.28(16)
Rh1 P2 C19 C20 -46.58(18)
C1 S2 C7 C8 107.6(2)
Rh1 S2 C7 C8 -20.1(2)
C1 S2 C7 C12 -75.12(19)
Rh1 S2 C7 C12 157.15(15)
C12 C7 C8 C9 -0.4(4)
S2 C7 C8 C9 176.85(19)
C7 C8 C9 C10 0.5(4)
C8 C9 C10 C11 0.1(4)
C9 C10 C11 C12 -0.7(4)
C10 C11 C12 C7 0.9(4)
C8 C7 C12 C11 -0.3(4)
S2 C7 C12 C11 -177.62(18)
C7 S2 C1 C6 153.19(18)
Rh1 S2 C1 C6 -78.36(18)
C7 S2 C1 C2 -26.9(2)
Rh1 S2 C1 C2 101.51(18)
C6 C1 C2 C3 -1.3(3)
S2 C1 C2 C3 178.84(18)
C1 C2 C3 C4 1.3(4)
C2 C3 C4 C5 0.4(4)
C3 C4 C5 C6 -2.2(4)
C2 C1 C6 C5 -0.5(3)
S2 C1 C6 C5 179.41(17)
C4 C5 C6 C1 2.2(4)
